data_7049242
loop_
_publ_author_name
'Henwood, Adam F.'
'Ant\'on-Garc\'ia, Daniel'
'Morin, M\'egane'
'Rota Martir, Diego'
'Cordes, David B.'
'Casey, Colin'
'Slawin, Alexandra M. Z.'
'Lebl, Tomas'
'B\"uhl, Michael'
'Zysman-Colman, Eli'

_publ_section_title
;
 Conjugated, rigidified bibenzimidazole ancillary ligands for enhanced
 photoluminescence quantum yields of orange/red-emitting iridium(iii)
 complexes.
;
_journal_issue 26
_journal_name_full 'Dalton transactions (Cambridge, England : 2003)'
_journal_page_first 9639
_journal_page_last 9653
_journal_paper_doi 10.1039/c9dt00423h
_journal_volume 48
_journal_year 2019
_chemical_formula_moiety 'C24 H21 N'
_chemical_formula_sum 'C24 H21 N'
_chemical_formula_weight 323.44
_space_group_crystal_system triclinic
_space_group_IT_number 2
_space_group_name_Hall '-P 1'
_space_group_name_H-M_alt 'P -1'
_symmetry_space_group_name_Hall '-P 1'
_symmetry_space_group_name_H-M 'P -1'
_atom_sites_solution_hydrogens geom
_atom_sites_solution_primary direct
_atom_sites_solution_secondary difmap
_audit_creation_date 2017-05-04
_audit_creation_method 'by CrystalStructure 4.2'
_audit_update_record
;
2019-01-21 deposited with the CCDC.    2019-03-06 downloaded from the CCDC.
;
_cell_angle_alpha 81.214(11)
_cell_angle_beta 84.274(12)
_cell_angle_gamma 80.451(11)
_cell_formula_units_Z 2
_cell_length_a 8.7072(12)
_cell_length_b 8.7165(11)
_cell_length_c 11.9416(17)
_cell_measurement_reflns_used 1933
_cell_measurement_temperature 173
_cell_measurement_theta_max 25.30
_cell_measurement_theta_min 1.70
_cell_volume 880.7(2)
_computing_cell_refinement 'CrystalClear-SM Expert 2.1 b45'
_computing_data_collection 'CrystalClear-SM Expert 2.1 b45 (Rigaku, 2015)'
_computing_data_reduction 'CrystalClear-SM Expert 2.1 b45'
_computing_molecular_graphics 'CrystalStructure 4.2'
_computing_publication_material 'CrystalStructure 4.2 (Rigaku, 2015)'
_computing_structure_refinement 'SHELXL Version 2014/7 (Sheldrick, 2008)'
_computing_structure_solution 'SIR2011 (Burla, et al., 2012)'
_diffrn_ambient_temperature 173
_diffrn_detector_area_resol_mean 5.814
_diffrn_measured_fraction_theta_full 0.991
_diffrn_measured_fraction_theta_max 0.990
_diffrn_measurement_device_type 'Rigaku XtaLAB P200'
_diffrn_measurement_method \w
_diffrn_radiation_type 'Mo K\a'
_diffrn_radiation_wavelength 0.71075
_diffrn_reflns_av_R_equivalents 0.0448
_diffrn_reflns_Laue_measured_fraction_full 0.991
_diffrn_reflns_Laue_measured_fraction_max 0.990
_diffrn_reflns_limit_h_max 10
_diffrn_reflns_limit_h_min -10
_diffrn_reflns_limit_k_max 10
_diffrn_reflns_limit_k_min -10
_diffrn_reflns_limit_l_max 14
_diffrn_reflns_limit_l_min -14
_diffrn_reflns_number 13987
_diffrn_reflns_point_group_measured_fraction_full 0.991
_diffrn_reflns_point_group_measured_fraction_max 0.990
_diffrn_reflns_theta_full 25.242
_diffrn_reflns_theta_max 25.342
_diffrn_reflns_theta_min 1.731
_diffrn_standards_number 0
_exptl_absorpt_coefficient_mu 0.070
_exptl_absorpt_correction_T_max 0.993
_exptl_absorpt_correction_T_min 0.674
_exptl_absorpt_correction_type multi-scan
_exptl_absorpt_process_details 'REQAB (Rigaku, 1998)'
_exptl_crystal_colour colorless
_exptl_crystal_density_diffrn 1.220
_exptl_crystal_density_method 'not measured'
_exptl_crystal_description prism
_exptl_crystal_F_000 344.00
_exptl_crystal_recrystallization_method 'Re-crystallisation from solvent: Hexane/ethyl acetate'
_exptl_crystal_size_max 0.150
_exptl_crystal_size_mid 0.150
_exptl_crystal_size_min 0.100
_refine_diff_density_max 0.21
_refine_diff_density_min -0.24
_refine_ls_extinction_method none
_refine_ls_goodness_of_fit_ref 1.025
_refine_ls_hydrogen_treatment constr
_refine_ls_number_parameters 229
_refine_ls_number_reflns 3204
_refine_ls_number_restraints 0
_refine_ls_R_factor_all 0.0608
_refine_ls_R_factor_gt 0.0426
_refine_ls_shift/su_max 0.000
_refine_ls_structure_factor_coef Fsqd
_refine_ls_weighting_details 'w = 1/[\s^2^(Fo^2^)+(0.0764P)^2^+0.0633P] where P=(Fo^2^+2Fc^2^)/3'
_refine_ls_weighting_scheme calc
_refine_ls_wR_factor_gt 0.1165
_refine_ls_wR_factor_ref 0.1253
_reflns_Friedel_coverage 0.000
_reflns_number_gt 2388
_reflns_number_total 3204
_reflns_threshold_expression F^2^>2.0\s(F^2^)
_cod_data_source_file c9dt00423h2.cif
_cod_data_source_block Mesnpy
_cod_depositor_comments 'Adding full bibliography for 7049242--7049247.cif.'
_cod_database_code 7049242

loop_
_space_group_symop_id
_space_group_symop_operation_xyz
1 +X,+Y,+Z
2 -X,-Y,-Z

loop_
_atom_site_label
_atom_site_type_symbol
_atom_site_fract_x
_atom_site_fract_y
_atom_site_fract_z
_atom_site_U_iso_or_equiv
_atom_site_adp_type
_atom_site_occupancy
_atom_site_site_symmetry_order
_atom_site_calc_flag
_atom_site_refinement_flags_posn
_atom_site_refinement_flags_adp
N1 N 0.13668(14) 0.44807(15) 0.35535(10) 0.0302(3) Uani 1 1 d . .
C2 C 0.23370(17) 0.45571(17) 0.25946(12) 0.0266(3) Uani 1 1 d . .
C3 C 0.37721(17) 0.35889(17) 0.25186(12) 0.0276(4) Uani 1 1 d . .
H3 H 0.4414 0.3664 0.1827 0.033 Uiso 1 1 calc R U
C4 C 0.42799(17) 0.25169(18) 0.34362(12) 0.0280(4) Uani 1 1 d . .
C5 C 0.32615(18) 0.24247(19) 0.44172(13) 0.0334(4) Uani 1 1 d . .
H5 H 0.3536 0.1692 0.5068 0.040 Uiso 1 1 calc R U
C6 C 0.18534(18) 0.34139(19) 0.44249(13) 0.0327(4) Uani 1 1 d . .
H6 H 0.1177 0.3332 0.5099 0.039 Uiso 1 1 calc R U
C7 C 0.18671(16) 0.57848(17) 0.16261(12) 0.0263(3) Uani 1 1 d . .
C8 C 0.29743(17) 0.66665(18) 0.10907(13) 0.0310(4) Uani 1 1 d . .
H8 H 0.3997 0.6459 0.1345 0.037 Uiso 1 1 calc R U
C9 C 0.26345(18) 0.78629(19) 0.01796(14) 0.0357(4) Uani 1 1 d . .
H9 H 0.3422 0.8449 -0.0174 0.043 Uiso 1 1 calc R U
C10 C 0.11771(19) 0.81797(19) -0.01938(13) 0.0354(4) Uani 1 1 d . .
H10 H 0.0950 0.8995 -0.0806 0.043 Uiso 1 1 calc R U
C11 C -0.00095(17) 0.73097(18) 0.03181(13) 0.0295(4) Uani 1 1 d . .
C12 C -0.15185(18) 0.7617(2) -0.00810(13) 0.0358(4) Uani 1 1 d . .
H12 H -0.1750 0.8436 -0.0690 0.043 Uiso 1 1 calc R U
C13 C -0.26474(18) 0.6754(2) 0.03962(14) 0.0375(4) Uani 1 1 d . .
H13 H -0.3658 0.6974 0.0121 0.045 Uiso 1 1 calc R U
C14 C -0.23129(18) 0.5538(2) 0.12953(14) 0.0355(4) Uani 1 1 d . .
H14 H -0.3102 0.4937 0.1621 0.043 Uiso 1 1 calc R U
C15 C -0.08792(17) 0.52099(18) 0.17068(13) 0.0308(4) Uani 1 1 d . .
H15 H -0.0680 0.4381 0.2315 0.037 Uiso 1 1 calc R U
C16 C 0.03288(16) 0.60890(17) 0.12412(12) 0.0264(3) Uani 1 1 d . .
C17 C 0.58756(17) 0.15675(17) 0.33829(12) 0.0275(4) Uani 1 1 d . .
C18 C 0.61793(17) 0.02136(18) 0.28454(12) 0.0283(4) Uani 1 1 d . .
C19 C 0.76904(17) -0.06002(18) 0.27794(12) 0.0296(4) Uani 1 1 d . .
H19 H 0.7896 -0.1518 0.2417 0.036 Uiso 1 1 calc R U
C20 C 0.89089(17) -0.01142(18) 0.32264(12) 0.0295(4) Uani 1 1 d . .
C21 C 0.85803(18) 0.12211(19) 0.37608(13) 0.0323(4) Uani 1 1 d . .
H21 H 0.9403 0.1565 0.4074 0.039 Uiso 1 1 calc R U
C22 C 0.70829(18) 0.20747(18) 0.38528(13) 0.0316(4) Uani 1 1 d . .
C23 C 0.48912(19) -0.0381(2) 0.23658(16) 0.0426(4) Uani 1 1 d . .
H23A H 0.4364 0.0457 0.1829 0.051 Uiso 1 1 calc R U
H23B H 0.4137 -0.0708 0.2985 0.051 Uiso 1 1 calc R U
H23C H 0.5335 -0.1280 0.1972 0.051 Uiso 1 1 calc R U
C24 C 1.05498(18) -0.0983(2) 0.31167(14) 0.0389(4) Uani 1 1 d . .
H24A H 1.1210 -0.0574 0.3583 0.047 Uiso 1 1 calc R U
H24B H 1.0961 -0.0835 0.2320 0.047 Uiso 1 1 calc R U
H24C H 1.0546 -0.2104 0.3376 0.047 Uiso 1 1 calc R U
C25 C 0.6810(2) 0.3520(2) 0.44351(17) 0.0460(5) Uani 1 1 d . .
H25A H 0.6203 0.3314 0.5163 0.055 Uiso 1 1 calc R U
H25B H 0.6234 0.4393 0.3953 0.055 Uiso 1 1 calc R U
H25C H 0.7817 0.3795 0.4569 0.055 Uiso 1 1 calc R U

loop_
_atom_site_aniso_label
_atom_site_aniso_U_11
_atom_site_aniso_U_22
_atom_site_aniso_U_33
_atom_site_aniso_U_23
_atom_site_aniso_U_13
_atom_site_aniso_U_12
N1 0.0261(7) 0.0349(7) 0.0282(7) -0.0010(6) 0.0038(5) -0.0073(6)
C2 0.0236(8) 0.0294(8) 0.0271(8) -0.0020(6) 0.0011(6) -0.0089(6)
C3 0.0264(8) 0.0318(8) 0.0240(8) -0.0013(6) 0.0029(6) -0.0076(6)
C4 0.0279(8) 0.0298(8) 0.0261(8) -0.0017(6) -0.0004(6) -0.0074(6)
C5 0.0325(9) 0.0384(9) 0.0261(8) 0.0040(7) 0.0013(7) -0.0061(7)
C6 0.0297(8) 0.0414(10) 0.0251(8) 0.0005(7) 0.0054(6) -0.0088(7)
C7 0.0256(8) 0.0257(8) 0.0258(8) -0.0022(6) 0.0034(6) -0.0036(6)
C8 0.0237(8) 0.0337(9) 0.0342(9) -0.0016(7) 0.0021(6) -0.0054(7)
C9 0.0318(9) 0.0340(9) 0.0381(9) 0.0039(7) 0.0072(7) -0.0098(7)
C10 0.0392(10) 0.0322(9) 0.0300(8) 0.0057(7) 0.0033(7) -0.0038(7)
C11 0.0298(8) 0.0311(9) 0.0253(8) -0.0030(6) 0.0023(6) -0.0012(7)
C12 0.0345(9) 0.0405(10) 0.0289(9) -0.0026(7) -0.0020(7) 0.0017(7)
C13 0.0253(9) 0.0515(11) 0.0354(9) -0.0104(8) -0.0033(7) -0.0002(7)
C14 0.0267(9) 0.0433(10) 0.0375(9) -0.0079(8) 0.0037(7) -0.0098(7)
C15 0.0289(9) 0.0312(9) 0.0309(8) -0.0013(7) 0.0031(6) -0.0071(7)
C16 0.0246(8) 0.0271(8) 0.0265(8) -0.0048(6) 0.0032(6) -0.0029(6)
C17 0.0277(8) 0.0296(8) 0.0219(7) 0.0041(6) 0.0025(6) -0.0043(6)
C18 0.0285(8) 0.0323(9) 0.0226(7) 0.0014(6) 0.0033(6) -0.0082(7)
C19 0.0325(9) 0.0308(8) 0.0235(8) -0.0011(6) 0.0058(6) -0.0059(7)
C20 0.0284(8) 0.0340(9) 0.0228(7) 0.0033(6) 0.0051(6) -0.0062(7)
C21 0.0283(8) 0.0390(9) 0.0301(8) -0.0016(7) -0.0032(6) -0.0086(7)
C22 0.0329(9) 0.0322(9) 0.0281(8) -0.0006(7) -0.0016(6) -0.0042(7)
C23 0.0333(9) 0.0465(11) 0.0510(11) -0.0144(9) -0.0001(8) -0.0098(8)
C24 0.0309(9) 0.0480(10) 0.0351(9) -0.0039(8) 0.0038(7) -0.0035(8)
C25 0.0398(10) 0.0457(11) 0.0557(11) -0.0174(9) -0.0088(9) -0.0034(8)

loop_
_atom_type_symbol
_atom_type_description
_atom_type_scat_dispersion_real
_atom_type_scat_dispersion_imag
_atom_type_scat_source
C C 0.0033 0.0016
;
International Tables for Crystallography
(Vol. C, Tables 4.2.6.8 and 6.1.1.4)
;
H H 0.0000 0.0000
;
International Tables for Crystallography
(Vol. C, Table 6.1.1.4)
;
N N 0.0061 0.0033
;
International Tables for Crystallography
(Vol. C, Tables 4.2.6.8 and 6.1.1.4)
;

loop_
_geom_angle_atom_site_label_1
_geom_angle_atom_site_label_2
_geom_angle_atom_site_label_3
_geom_angle
C6 N1 C2 116.54(13)
N1 C2 C3 121.93(13)
N1 C2 C7 117.96(13)
C3 C2 C7 120.02(12)
C4 C3 C2 120.97(13)
C4 C3 H3 119.5
C2 C3 H3 119.5
C3 C4 C5 116.80(14)
C3 C4 C17 120.85(12)
C5 C4 C17 122.28(13)
C6 C5 C4 118.84(14)
C6 C5 H5 120.6
C4 C5 H5 120.6
N1 C6 C5 124.88(14)
N1 C6 H6 117.6
C5 C6 H6 117.6
C8 C7 C16 119.16(13)
C8 C7 C2 117.88(13)
C16 C7 C2 122.96(13)
C7 C8 C9 121.96(14)
C7 C8 H8 119.0
C9 C8 H8 119.0
C10 C9 C8 119.84(14)
C10 C9 H9 120.1
C8 C9 H9 120.1
C9 C10 C11 120.86(14)
C9 C10 H10 119.6
C11 C10 H10 119.6
C12 C11 C10 121.02(14)
C12 C11 C16 119.37(14)
C10 C11 C16 119.61(14)
C13 C12 C11 120.88(15)
C13 C12 H12 119.6
C11 C12 H12 119.6
C12 C13 C14 119.90(15)
C12 C13 H13 120.0
C14 C13 H13 120.0
C15 C14 C13 121.03(15)
C15 C14 H14 119.5
C13 C14 H14 119.5
C14 C15 C16 120.96(15)
C14 C15 H15 119.5
C16 C15 H15 119.5
C15 C16 C11 117.84(14)
C15 C16 C7 123.57(13)
C11 C16 C7 118.56(13)
C22 C17 C18 120.15(14)
C22 C17 C4 118.90(14)
C18 C17 C4 120.93(13)
C19 C18 C17 119.00(14)
C19 C18 C23 119.91(14)
C17 C18 C23 121.08(14)
C20 C19 C18 122.00(15)
C20 C19 H19 119.0
C18 C19 H19 119.0
C19 C20 C21 118.03(14)
C19 C20 C24 121.32(15)
C21 C20 C24 120.64(14)
C20 C21 C22 122.15(15)
C20 C21 H21 118.9
C22 C21 H21 118.9
C21 C22 C17 118.67(15)
C21 C22 C25 119.40(14)
C17 C22 C25 121.93(14)
C18 C23 H23A 109.5
C18 C23 H23B 109.5
H23A C23 H23B 109.5
C18 C23 H23C 109.5
H23A C23 H23C 109.5
H23B C23 H23C 109.5
C20 C24 H24A 109.5
C20 C24 H24B 109.5
H24A C24 H24B 109.5
C20 C24 H24C 109.5
H24A C24 H24C 109.5
H24B C24 H24C 109.5
C22 C25 H25A 109.5
C22 C25 H25B 109.5
H25A C25 H25B 109.5
C22 C25 H25C 109.5
H25A C25 H25C 109.5
H25B C25 H25C 109.5

loop_
_geom_bond_atom_site_label_1
_geom_bond_atom_site_label_2
_geom_bond_distance
N1 C6 1.337(2)
N1 C2 1.3533(19)
C2 C3 1.390(2)
C2 C7 1.490(2)
C3 C4 1.384(2)
C3 H3 0.9500
C4 C5 1.397(2)
C4 C17 1.495(2)
C5 C6 1.377(2)
C5 H5 0.9500
C6 H6 0.9500
C7 C8 1.379(2)
C7 C16 1.429(2)
C8 C9 1.405(2)
C8 H8 0.9500
C9 C10 1.358(2)
C9 H9 0.9500
C10 C11 1.417(2)
C10 H10 0.9500
C11 C12 1.412(2)
C11 C16 1.427(2)
C12 C13 1.364(2)
C12 H12 0.9500
C13 C14 1.404(2)
C13 H13 0.9500
C14 C15 1.357(2)
C14 H14 0.9500
C15 C16 1.422(2)
C15 H15 0.9500
C17 C22 1.401(2)
C17 C18 1.403(2)
C18 C19 1.388(2)
C18 C23 1.505(2)
C19 C20 1.386(2)
C19 H19 0.9500
C20 C21 1.387(2)
C20 C24 1.505(2)
C21 C22 1.393(2)
C21 H21 0.9500
C22 C25 1.504(2)
C23 H23A 0.9800
C23 H23B 0.9800
C23 H23C 0.9800
C24 H24A 0.9800
C24 H24B 0.9800
C24 H24C 0.9800
C25 H25A 0.9800
C25 H25B 0.9800
C25 H25C 0.9800

loop_
_geom_torsion_atom_site_label_1
_geom_torsion_atom_site_label_2
_geom_torsion_atom_site_label_3
_geom_torsion_atom_site_label_4
_geom_torsion
C6 N1 C2 C3 -0.5(2)
C6 N1 C2 C7 -177.09(13)
N1 C2 C3 C4 -1.1(2)
C7 C2 C3 C4 175.39(13)
C2 C3 C4 C5 2.1(2)
C2 C3 C4 C17 -175.11(14)
C3 C4 C5 C6 -1.5(2)
C17 C4 C5 C6 175.62(14)
C2 N1 C6 C5 1.1(2)
C4 C5 C6 N1 -0.1(3)
N1 C2 C7 C8 133.45(15)
C3 C2 C7 C8 -43.2(2)
N1 C2 C7 C16 -46.0(2)
C3 C2 C7 C16 137.35(15)
C16 C7 C8 C9 0.3(2)
C2 C7 C8 C9 -179.19(14)
C7 C8 C9 C10 0.2(2)
C8 C9 C10 C11 -0.5(2)
C9 C10 C11 C12 -178.86(15)
C9 C10 C11 C16 0.3(2)
C10 C11 C12 C13 178.47(16)
C16 C11 C12 C13 -0.7(2)
C11 C12 C13 C14 -0.1(2)
C12 C13 C14 C15 0.4(2)
C13 C14 C15 C16 0.1(2)
C14 C15 C16 C11 -0.9(2)
C14 C15 C16 C7 -179.05(14)
C12 C11 C16 C15 1.2(2)
C10 C11 C16 C15 -177.98(14)
C12 C11 C16 C7 179.39(13)
C10 C11 C16 C7 0.3(2)
C8 C7 C16 C15 177.59(14)
C2 C7 C16 C15 -2.9(2)
C8 C7 C16 C11 -0.5(2)
C2 C7 C16 C11 178.95(13)
C3 C4 C17 C22 97.45(17)
C5 C4 C17 C22 -79.60(19)
C3 C4 C17 C18 -80.81(19)
C5 C4 C17 C18 102.14(18)
C22 C17 C18 C19 -0.6(2)
C4 C17 C18 C19 177.67(12)
C22 C17 C18 C23 178.13(14)
C4 C17 C18 C23 -3.6(2)
C17 C18 C19 C20 -0.1(2)
C23 C18 C19 C20 -178.84(14)
C18 C19 C20 C21 0.6(2)
C18 C19 C20 C24 -178.14(14)
C19 C20 C21 C22 -0.3(2)
C24 C20 C21 C22 178.41(14)
C20 C21 C22 C17 -0.4(2)
C20 C21 C22 C25 -179.50(14)
C18 C17 C22 C21 0.8(2)
C4 C17 C22 C21 -177.47(13)
C18 C17 C22 C25 179.92(14)
C4 C17 C22 C25 1.6(2)
